data_7107555
loop_
_publ_author_name
'Hiroyuki Kawai'
'Takashi Kitayama'
'Etsuko Tokunaga'
'Takashi Matsumoto'
'Hiroyasu Sato'
'Motoo Shiro'
'Norio Shibata'

_publ_section_title
;
 Catalytic enantioselective synthesis of ?-trifluoromethyl pyrrolines
;
_journal_name_full Chem.Commun.
_journal_page_first 4067
_journal_paper_doi 10.1039/c2cc18049a
_journal_volume 48
_journal_year 2012
_chemical_formula_moiety 'C11 H9 Br F3 N'
_chemical_formula_sum 'C11 H9 Br F3 N'
_chemical_formula_weight 292.10
_space_group_IT_number 14
_symmetry_cell_setting monoclinic
_symmetry_Int_Tables_number 14
_symmetry_space_group_name_Hall '-P 2ybc'
_symmetry_space_group_name_H-M 'P 1 21/c 1'
_atom_sites_solution_hydrogens geom
_atom_sites_solution_primary direct
_atom_sites_solution_secondary difmap
_cell_angle_alpha 90.0000
_cell_angle_beta 115.166(8)
_cell_angle_gamma 90.0000
_cell_formula_units_Z 4
_cell_length_a 13.2977(11)
_cell_length_b 5.6489(4)
_cell_length_c 16.1262(12)
_cell_measurement_reflns_used 8347
_cell_measurement_temperature 173
_cell_measurement_theta_max 27.47
_cell_measurement_theta_min 3.06
_cell_volume 1096.38(16)
_computing_cell_refinement 'PROCESS-AUTO (Rigaku, 1998)'
_computing_data_collection 'PROCESS-AUTO (Rigaku, 1998)'
_computing_data_reduction 'CrystalStructure (Rigaku, 2000-2010)'
_computing_molecular_graphics 'ORTEP (Johnson, 1976)'
_computing_publication_material 'CrystalStructure (Rigaku, 2000-2010)'
_computing_structure_refinement 'SHELXL97 (Sheldrick, 1997)'
_computing_structure_solution 'SHELXS97 (Sheldrick, 1997)'
_diffrn_ambient_temperature 173
_diffrn_detector_area_resol_mean 10.000
_diffrn_measured_fraction_theta_full 0.988
_diffrn_measured_fraction_theta_max 0.988
_diffrn_measurement_device_type 'Rigaku R-AXIS RAPID'
_diffrn_measurement_method \w
_diffrn_radiation_type 'Mo K\a'
_diffrn_radiation_wavelength 0.71075
_diffrn_reflns_av_R_equivalents 0.0398
_diffrn_reflns_limit_h_max 17
_diffrn_reflns_limit_h_min -17
_diffrn_reflns_limit_k_max 7
_diffrn_reflns_limit_k_min -6
_diffrn_reflns_limit_l_max 20
_diffrn_reflns_limit_l_min -19
_diffrn_reflns_number 9916
_diffrn_reflns_theta_full 27.49
_diffrn_reflns_theta_max 27.48
_diffrn_standards_number 0
_exptl_absorpt_coefficient_mu 3.771
_exptl_absorpt_correction_T_max 0.813
_exptl_absorpt_correction_T_min 0.458
_exptl_absorpt_correction_type multi-scan
_exptl_absorpt_process_details 'ABSCOR (Rigaku, 1995)'
_exptl_crystal_colour colorless
_exptl_crystal_density_diffrn 1.769
_exptl_crystal_density_method 'not measured'
_exptl_crystal_description platelet
_exptl_crystal_F_000 576.00
_exptl_crystal_size_max 0.200
_exptl_crystal_size_mid 0.116
_exptl_crystal_size_min 0.055
_refine_diff_density_max 0.840
_refine_diff_density_min -0.420
_refine_ls_extinction_method none
_refine_ls_goodness_of_fit_ref 0.881
_refine_ls_hydrogen_treatment constr
_refine_ls_number_parameters 145
_refine_ls_number_reflns 2493
_refine_ls_number_restraints 0
_refine_ls_R_factor_gt 0.0394
_refine_ls_shift/su_max 0.001
_refine_ls_structure_factor_coef Fsqd
_refine_ls_weighting_details 'w = 1/[\s^2^(Fo^2^)+(0.0647P)^2^+2.4100P] where P=(Fo^2^+2Fc^2^)/3'
_refine_ls_weighting_scheme calc
_refine_ls_wR_factor_ref 0.1107
_reflns_number_gt 2030
_reflns_number_total 2493
_reflns_threshold_expression F^2^>2.0\s(F^2^)
_cod_data_source_file c2cc18049a.txt
_cod_data_source_block KH-2474
_cod_database_code 7107555

loop_
_symmetry_equiv_pos_site_id
_symmetry_equiv_pos_as_xyz
1 +X,+Y,+Z
2 -X,1/2+Y,1/2-Z
3 -X,-Y,-Z
4 +X,1/2-Y,1/2+Z

loop_
_atom_site_label
_atom_site_type_symbol
_atom_site_fract_x
_atom_site_fract_y
_atom_site_fract_z
_atom_site_U_iso_or_equiv
_atom_site_adp_type
_atom_site_occupancy
_atom_site_symmetry_multiplicity
_atom_site_calc_flag
_atom_site_refinement_flags
Br1 Br 0.22378(3) 0.04546(8) 0.65464(2) 0.04165(15) Uani 1.0 4 d .
F1 F 0.9577(3) -0.1819(7) 1.0542(2) 0.0739(9) Uani 1.0 4 d .
F2 F 0.9878(2) 0.1650(6) 1.1158(2) 0.0701(8) Uani 1.0 4 d .
F3 F 1.02752(19) -0.1482(6) 1.20133(18) 0.0659(8) Uani 1.0 4 d .
N1 N 0.6791(3) -0.3102(5) 1.04690(19) 0.0319(6) Uani 1.0 4 d .
C1 C 0.6583(3) -0.1214(6) 0.9985(2) 0.0261(7) Uani 1.0 4 d .
C2 C 0.4383(3) 0.1688(6) 0.7902(3) 0.0293(7) Uani 1.0 4 d .
C5 C 0.8384(3) -0.0479(7) 1.1186(3) 0.0381(8) Uani 1.0 4 d .
C6 C 0.5357(3) 0.1293(6) 0.8679(3) 0.0293(7) Uani 1.0 4 d .
C7 C 0.3690(3) -0.2091(6) 0.8132(3) 0.0288(7) Uani 1.0 4 d .
C8 C 0.7520(3) 0.0573(7) 1.0286(3) 0.0372(8) Uani 1.0 4 d .
C9 C 0.4669(3) -0.2477(6) 0.8908(2) 0.0271(7) Uani 1.0 4 d .
C10 C 0.7926(3) -0.3010(7) 1.1201(3) 0.0383(8) Uani 1.0 4 d .
C11 C 0.9516(4) -0.0513(9) 1.1233(3) 0.0490(10) Uani 1.0 4 d .
C12 C 0.3564(3) -0.0045(6) 0.7630(3) 0.0279(7) Uani 1.0 4 d .
C13 C 0.5527(3) -0.0792(6) 0.9189(2) 0.0238(6) Uani 1.0 4 d .
H2A H 0.4279 0.3083 0.7569 0.0351 Uiso 1.0 4 calc R
H5 H 0.8385 0.0437 1.1703 0.0457 Uiso 1.0 4 calc R
H6A H 0.5910 0.2442 0.8867 0.0351 Uiso 1.0 4 calc R
H7A H 0.3122 -0.3206 0.7951 0.0346 Uiso 1.0 4 calc R
H8A H 0.7271 0.2116 1.0386 0.0446 Uiso 1.0 4 calc R
H8B H 0.7819 0.0718 0.9835 0.0446 Uiso 1.0 4 calc R
H9A H 0.4758 -0.3860 0.9245 0.0325 Uiso 1.0 4 calc R
H10A H 0.8389 -0.4191 1.1097 0.0459 Uiso 1.0 4 calc R
H10B H 0.7919 -0.3318 1.1791 0.0459 Uiso 1.0 4 calc R

loop_
_atom_site_aniso_label
_atom_site_aniso_U_11
_atom_site_aniso_U_22
_atom_site_aniso_U_33
_atom_site_aniso_U_12
_atom_site_aniso_U_13
_atom_site_aniso_U_23
Br1 0.0315(2) 0.0529(3) 0.0349(3) 0.00803(15) 0.00867(15) 0.00411(16)
F1 0.0607(17) 0.105(3) 0.0668(18) 0.0079(17) 0.0375(15) -0.0125(17)
F2 0.0482(15) 0.080(2) 0.082(2) -0.0302(14) 0.0284(14) -0.0068(16)
F3 0.0329(12) 0.091(3) 0.0566(16) 0.0049(13) 0.0028(11) 0.0024(15)
N1 0.0326(15) 0.0277(16) 0.0318(15) -0.0034(11) 0.0102(12) 0.0007(11)
C1 0.0307(16) 0.0208(15) 0.0302(16) -0.0049(12) 0.0161(13) -0.0025(12)
C2 0.0379(17) 0.0206(17) 0.0329(17) 0.0010(13) 0.0184(14) 0.0042(12)
C5 0.0365(19) 0.039(2) 0.0359(19) -0.0039(15) 0.0129(16) -0.0029(15)
C6 0.0319(16) 0.0239(17) 0.0346(17) -0.0015(13) 0.0165(14) -0.0007(13)
C7 0.0274(16) 0.0295(18) 0.0315(17) -0.0046(12) 0.0144(14) -0.0032(13)
C8 0.0332(18) 0.032(2) 0.0406(19) -0.0090(14) 0.0103(15) 0.0018(15)
C9 0.0343(17) 0.0197(16) 0.0305(16) -0.0028(12) 0.0169(14) 0.0008(12)
C10 0.0316(18) 0.034(2) 0.0396(19) -0.0033(14) 0.0058(15) 0.0020(14)
C11 0.038(2) 0.058(3) 0.047(3) -0.0073(19) 0.0146(18) -0.0028(19)
C12 0.0296(16) 0.0302(19) 0.0248(15) 0.0065(12) 0.0126(13) 0.0001(12)
C13 0.0283(15) 0.0208(17) 0.0266(15) -0.0026(11) 0.0161(13) -0.0015(11)

loop_
_atom_type_symbol
_atom_type_description
_atom_type_scat_dispersion_real
_atom_type_scat_dispersion_imag
_atom_type_scat_source
C C 0.0033 0.0016
;
International Tables for Crystallography
(1992, Vol. C, Tables 4.2.6.8 and 6.1.1.4)
;
H H 0.0000 0.0000
;
International Tables for Crystallography
(1992, Vol. C, Table 6.1.1.4)
;
Br Br -0.2901 2.4595
;
International Tables for Crystallography
(1992, Vol. C, Tables 4.2.6.8 and 6.1.1.4)
;
F F 0.0171 0.0103
;
International Tables for Crystallography
(1992, Vol. C, Tables 4.2.6.8 and 6.1.1.4)
;
N N 0.0061 0.0033
;
International Tables for Crystallography
(1992, Vol. C, Tables 4.2.6.8 and 6.1.1.4)
;

loop_
_geom_angle_atom_site_label_1
_geom_angle_atom_site_label_2
_geom_angle_atom_site_label_3
_geom_angle
_geom_angle_publ_flag
C1 N1 C10 110.0(3) yes
N1 C1 C8 115.2(3) yes
N1 C1 C13 123.2(3) yes
C8 C1 C13 121.6(3) yes
C6 C2 C12 118.5(3) yes
C8 C5 C10 103.3(3) yes
C8 C5 C11 113.0(4) yes
C10 C5 C11 112.6(4) yes
C2 C6 C13 121.6(3) yes
C9 C7 C12 119.6(3) yes
C1 C8 C5 103.1(3) yes
C7 C9 C13 120.4(3) yes
N1 C10 C5 107.1(3) yes
F1 C11 F2 105.7(5) yes
F1 C11 F3 105.1(4) yes
F1 C11 C5 112.2(4) yes
F2 C11 F3 107.4(3) yes
F2 C11 C5 112.5(4) yes
F3 C11 C5 113.3(5) yes
Br1 C12 C2 118.8(3) yes
Br1 C12 C7 119.8(3) yes
C2 C12 C7 121.4(3) yes
C1 C13 C6 120.5(3) yes
C1 C13 C9 121.1(3) yes
C6 C13 C9 118.3(3) yes

loop_
_geom_bond_atom_site_label_1
_geom_bond_atom_site_label_2
_geom_bond_distance
_geom_bond_publ_flag
Br1 C12 1.903(3) yes
F1 C11 1.367(7) yes
F2 C11 1.337(6) yes
F3 C11 1.350(5) yes
N1 C1 1.280(5) yes
N1 C10 1.469(4) yes
C1 C8 1.514(5) yes
C1 C13 1.464(4) yes
C2 C6 1.385(4) yes
C2 C12 1.389(5) yes
C5 C8 1.536(5) yes
C5 C10 1.559(6) yes
C5 C11 1.476(7) yes
C6 C13 1.398(5) yes
C7 C9 1.387(4) yes
C7 C12 1.380(5) yes
C9 C13 1.405(5) yes
